data_2005216
loop_
_publ_author_name
'Gunderman, B. J.'
'Squattrito, P. J.'

_publ_section_title
;
 Two Calcium Salts of <i>o</i>-Tolidine-6,6'-disulfonate
;
_journal_issue 8
_journal_name_full 'Acta Crystallographica Section C'
_journal_page_first 1896
_journal_page_last 1901
_journal_paper_doi 10.1107/S0108270196004957
_journal_volume 52
_journal_year 1996
_chemical_formula_iupac '[Ca (C14 H15 N2 O6 S2) (H2 O)6](C14 H15 N2 O6 S2), 6H2 O'
_chemical_formula_moiety 'Ca 2+, 2C14 H15 N2 O6 S2 1-, 12H2 O'
_chemical_formula_structural '[Ca(C14 H15 N2 O6 S2)(H2O)6](C14 H15 N2 O6 S2) .6H2O'
_chemical_formula_sum 'C28 H54 Ca N4 O24 S4'
_chemical_formula_weight 999.07
_chemical_name_systematic
;
calcium o-tolidine-6,6'-disulfonate dodecahydrate
;
_space_group_IT_number 2
_symmetry_cell_setting triclinic
_symmetry_space_group_name_Hall '-P 1'
_symmetry_space_group_name_H-M 'P -1'
_cell_angle_alpha 93.23(4)
_cell_angle_beta 112.97(4)
_cell_angle_gamma 106.50(4)
_cell_formula_units_Z 2
_cell_length_a 13.163(7)
_cell_length_b 16.122(7)
_cell_length_c 11.814(5)
_cell_measurement_reflns_used 25
_cell_measurement_temperature 296
_cell_measurement_theta_max 7.8
_cell_measurement_theta_min 3.5
_cell_volume 2173(2)
_computing_cell_refinement 'MSC/AFC Diffractometer Control Software'
_computing_data_collection
;
MSC/AFC Diffractometer Control Software
(Molecular Structure Corporation, 1988)
;
_computing_data_reduction 'TEXSAN (Molecular Structure Corporation, 1993)'
_computing_publication_material TEXSAN
_computing_structure_refinement TEXSAN
_computing_structure_solution 'MITHRIL (Gilmore, 1983)'
_diffrn_ambient_temperature 296
_diffrn_measurement_device 'Rigaku AFC6S'
_diffrn_measurement_method \w/2\q
_diffrn_radiation_monochromator graphite
_diffrn_radiation_source 'X-ray tube'
_diffrn_radiation_type MoK\a
_diffrn_radiation_wavelength 0.7107
_diffrn_reflns_av_R_equivalents 0.046
_diffrn_reflns_av_sigmaI/netI 0.15
_diffrn_reflns_limit_h_max 15
_diffrn_reflns_limit_h_min 0
_diffrn_reflns_limit_k_max 18
_diffrn_reflns_limit_k_min -19
_diffrn_reflns_limit_l_max 12
_diffrn_reflns_limit_l_min -14
_diffrn_reflns_number 8003
_diffrn_reflns_theta_max 25.00
_diffrn_reflns_theta_min 1.80
_diffrn_standards_decay_% 0.11
_diffrn_standards_interval_count 150
_diffrn_standards_number 3
_exptl_absorpt_coefficient_mu 0.410
_exptl_absorpt_correction_T_max 1.00
_exptl_absorpt_correction_T_min 0.90
_exptl_absorpt_correction_type 'empirical via \y scans of three reflections'
_exptl_absorpt_process_details '\y scans of three reflections (North, Phillips \& Mathews, 1968)'
_exptl_crystal_colour tan
_exptl_crystal_density_diffrn 1.527
_exptl_crystal_density_meas ?
_exptl_crystal_description plate
_exptl_crystal_F_000 1052
_exptl_crystal_size_max 0.30
_exptl_crystal_size_mid 0.25
_exptl_crystal_size_min 0.07
_refine_diff_density_max 0.36
_refine_diff_density_min -0.39
_refine_ls_extinction_method none
_refine_ls_goodness_of_fit_obs 1.87
_refine_ls_hydrogen_treatment noref
_refine_ls_matrix_type full
_refine_ls_number_constraints 0
_refine_ls_number_parameters 550
_refine_ls_number_reflns 3574
_refine_ls_number_restraints 0
_refine_ls_R_factor_all 0.160
_refine_ls_R_factor_obs 0.049
_refine_ls_shift/esd_max 0.013
_refine_ls_structure_factor_coef F
_refine_ls_weighting_details 'w = 4F~o~^2^/\s^2^(F~o~^2^)'
_refine_ls_weighting_scheme calc
_refine_ls_wR_factor_all 0.062
_refine_ls_wR_factor_obs 0.050
_reflns_number_observed 3574
_reflns_number_total 7638
_reflns_observed_criterion I>3\s(I)
_cod_data_source_file bk1220.cif
_cod_data_source_block II
_cod_depositor_comments
;
The following automatic conversions were performed:

'_exptl_crystal_density_meas' value 'not measured' was changed to '?'
- the value is perceived as not measured.

Automatic conversion script
Id: cif_fix_values 3008 2015-01-20 13:52:24Z robertas 

The following automatic conversions were performed:

'_refine_ls_weighting_scheme' value 'w = 4F~o~^2^/\s^2^(F~o~^2^)' was
changed to 'calc'. New tag '_refine_ls_weighting_details' was
created. The value of the new tag was set to 'w =
4F~o~^2^/\s^2^(F~o~^2^)'.

Automatic conversion script
Id: cif_fix_values 3143 2015-03-26 13:38:13Z robertas 
;
_cod_original_formula_sum 'C28 H54 Ca N4 O24 S4 '
_cod_database_code 2005216

loop_
_symmetry_equiv_pos_as_xyz
'   +x,   +y,   +z'
'   -x,   -y,   -z'

loop_
_atom_site_aniso_label
_atom_site_aniso_U_11
_atom_site_aniso_U_22
_atom_site_aniso_U_33
_atom_site_aniso_U_12
_atom_site_aniso_U_13
_atom_site_aniso_U_23
Ca(1) 0.0304(10) 0.0216(9) 0.0311(10) 0.0092(8) 0.0132(8) 0.0057(7)
S(1) 0.0310(10) 0.0350(10) 0.0290(10) 0.0170(10) 0.0144(10) 0.0100(10)
S(2) 0.0330(10) 0.0230(10) 0.0260(10) 0.0128(9) 0.0122(10) 0.0043(9)
S(3) 0.0250(10) 0.0290(10) 0.0310(10) 0.0125(10) 0.0057(10) 0.0089(9)
S(4) 0.0220(10) 0.0250(10) 0.0300(10) 0.0094(9) 0.0106(9) 0.0058(9)
O(1) 0.049(4) 0.058(4) 0.061(4) 0.032(3) 0.036(3) 0.036(3)
O(2) 0.029(3) 0.046(4) 0.036(3) 0.012(3) 0.010(3) 0.002(3)
O(3) 0.059(4) 0.049(4) 0.040(4) 0.029(3) 0.026(3) 0.003(3)
O(4) 0.055(4) 0.025(3) 0.031(3) 0.019(3) 0.017(3) 0.011(2)
O(5) 0.040(3) 0.038(3) 0.036(3) 0.012(3) 0.024(3) 0.008(3)
O(6) 0.038(3) 0.038(3) 0.034(3) 0.015(3) 0.005(3) -0.001(3)
O(7) 0.044(4) 0.037(3) 0.038(3) 0.020(3) 0.017(3) 0.020(3)
O(8) 0.052(4) 0.044(4) 0.032(3) 0.029(3) 0.002(3) -0.002(3)
O(9) 0.022(3) 0.057(4) 0.046(4) 0.012(3) 0.010(3) 0.019(3)
O(10) 0.025(3) 0.044(4) 0.032(3) 0.012(3) 0.005(3) 0.009(3)
O(11) 0.032(3) 0.063(4) 0.025(3) 0.020(3) 0.013(3) 0.005(3)
O(12) 0.031(3) 0.019(3) 0.086(5) 0.005(3) 0.030(3) 0.007(3)
O(13) 0.078(5) 0.038(4) 0.046(4) 0.023(3) 0.033(4) 0.010(3)
O(14) 0.064(4) 0.058(4) 0.068(5) 0.030(4) 0.037(4) 0.004(3)
O(15) 0.034(3) 0.045(4) 0.038(3) 0.013(3) 0.006(3) -0.003(3)
O(16) 0.071(4) 0.077(5) 0.045(4) 0.039(4) 0.039(4) 0.024(3)
O(17) 0.050(4) 0.031(3) 0.045(4) 0.001(3) 0.028(3) 0.001(3)
O(18) 0.050(4) 0.083(5) 0.046(4) 0.029(4) -0.003(3) -0.017(4)
O(19) 0.081(5) 0.050(4) 0.066(5) 0.030(4) 0.047(4) 0.022(3)
O(20) 0.054(4) 0.055(4) 0.072(5) 0.022(4) 0.008(4) 0.001(4)
O(21) 0.071(5) 0.061(4) 0.065(4) 0.036(4) 0.041(4) 0.015(3)
O(22) 0.061(5) 0.068(5) 0.118(6) 0.033(4) 0.050(5) 0.041(4)
O(23) 0.092(6) 0.148(7) 0.099(6) 0.075(6) 0.064(5) 0.086(5)
O(24) 0.104(6) 0.103(6) 0.065(5) 0.015(5) 0.035(5) 0.023(4)
N(1) 0.026(4) 0.058(5) 0.037(4) 0.020(4) -0.002(3) 0.012(4)
N(2) 0.032(4) 0.023(4) 0.030(4) 0.015(3) 0.008(3) 0.003(3)
N(3) 0.045(4) 0.030(4) 0.034(4) 0.021(4) 0.006(3) 0.000(3)
N(4) 0.014(3) 0.022(4) 0.044(4) 0.009(3) 0.009(3) 0.010(3)
C(1) 0.019(4) 0.023(4) 0.019(4) 0.011(3) -0.001(3) 0.001(3)
C(2) 0.030(5) 0.025(5) 0.027(4) 0.006(4) 0.007(4) 0.003(4)
C(3) 0.025(5) 0.033(5) 0.039(5) 0.013(4) 0.011(4) 0.008(4)
C(4) 0.025(5) 0.025(5) 0.033(5) 0.011(4) 0.004(4) 0.003(4)
C(5) 0.029(5) 0.034(5) 0.023(4) 0.013(4) 0.006(4) 0.010(4)
C(6) 0.029(4) 0.022(4) 0.026(4) 0.013(4) 0.010(4) 0.004(3)
C(7) 0.023(4) 0.022(4) 0.026(4) 0.010(3) 0.012(4) 0.010(3)
C(8) 0.029(5) 0.021(4) 0.025(4) 0.007(4) 0.007(4) 0.003(3)
C(9) 0.030(5) 0.021(4) 0.026(4) 0.005(4) 0.009(4) 0.000(3)
C(10) 0.024(4) 0.020(4) 0.032(5) 0.010(4) 0.014(4) 0.009(3)
C(11) 0.023(4) 0.029(4) 0.015(4) 0.011(3) 0.006(3) 0.007(3)
C(12) 0.026(4) 0.020(4) 0.027(4) 0.009(3) 0.015(4) 0.008(3)
C(13) 0.040(6) 0.051(6) 0.062(7) 0.016(5) 0.025(5) 0.019(5)
C(14) 0.047(6) 0.032(5) 0.041(5) 0.018(4) 0.001(4) -0.008(4)
C(15) 0.018(4) 0.016(4) 0.032(5) 0.004(3) 0.012(4) 0.003(3)
C(16) 0.028(5) 0.029(5) 0.028(5) 0.008(4) 0.011(4) 0.005(4)
C(17) 0.022(4) 0.030(5) 0.019(4) 0.012(4) 0.006(3) 0.007(3)
C(18) 0.020(4) 0.030(5) 0.029(5) 0.012(4) 0.009(4) 0.008(4)
C(19) 0.030(5) 0.020(4) 0.024(4) 0.012(4) 0.007(4) 0.000(3)
C(20) 0.019(4) 0.030(4) 0.023(4) 0.011(3) 0.007(3) 0.010(3)
C(21) 0.024(4) 0.024(4) 0.024(4) 0.011(4) 0.008(4) 0.003(3)
C(22) 0.033(5) 0.029(5) 0.040(5) 0.013(4) 0.023(4) 0.017(4)
C(23) 0.032(5) 0.031(5) 0.023(4) 0.013(4) 0.014(4) 0.011(4)
C(24) 0.027(4) 0.029(4) 0.017(4) 0.019(4) 0.006(3) 0.005(3)
C(25) 0.026(4) 0.018(4) 0.022(4) 0.003(3) 0.012(4) 0.004(3)
C(26) 0.023(4) 0.026(4) 0.016(4) 0.010(4) 0.008(3) 0.005(3)
C(27) 0.048(6) 0.042(5) 0.031(5) 0.023(5) 0.006(4) 0.009(4)
C(28) 0.040(5) 0.045(6) 0.068(7) 0.020(5) 0.031(5) 0.025(5)

loop_
_atom_site_label
_atom_site_fract_x
_atom_site_fract_y
_atom_site_fract_z
_atom_site_U_iso_or_equiv
_atom_site_thermal_displace_type
Ca(1) .2645(1) .5185(1) .8869(1) .0275(5) Uij
S(1) .1931(2) .3010(1) .4853(2) .0296(6) Uij
S(2) .2538(2) .2950(1) .9181(2) .0267(6) Uij
S(3) .2060(2) -0.1584(1) .9584(2) .0297(6) Uij
S(4) .5004(2) .1248(1) 1.2041(2) .0252(6) Uij
O(1) .1808(5) .3687(4) .4090(5) .048(2) Uij
O(2) .2973(4) .3317(3) .6032(5) .039(2) Uij
O(3) .1852(5) .2211(3) .4136(5) .046(2) Uij
O(4) .2347(4) .3655(3) .8504(4) .036(2) Uij
O(5) .1647(4) .2596(3) .9618(4) .036(2) Uij
O(6) .3717(4) .3189(3) 1.0162(4) .039(2) Uij
O(7) .2318(4) -.0749(3) .9186(5) .038(2) Uij
O(8) .2085(5) -0.2292(3) .8801(5) .046(2) Uij
O(9) .0973(4) -0.1808(3) .9738(5) .043(2) Uij
O(10) .5737(4) .0955(3) 1.3090(4) .036(2) Uij
O(11) .4993(4) .0899(3) 1.0883(4) .039(2) Uij
O(12) .5281(4) .2191(3) 1.2250(5) .045(2) Uij
O(13) .3409(5) .6681(3) .8643(5) .051(2) Uij
O(14) .1278(5) .5904(4) .8969(5) .058(2) Uij
O(15) .4630(4) .5723(3) 1.0523(5) .043(2) Uij
O(16) .2297(5) .4814(4) 1.0629(5) .055(2) Uij
O(17) .3759(5) .4960(3) .7657(5) .043(2) Uij
O(18) .1074(5) .4743(4) .6835(5) .067(2) Uij
O(19) .5243(5) .3764(4) .3449(5) .058(2) Uij
O(20) .8801(5) .4798(4) .5956(6) .066(2) Uij
O(21) .9070(5) .4622(4) .8419(5) .058(2) Uij
O(22) .9770(5) .3289(4) .9295(7) .075(3) Uij
O(23) .2992(6) .3901(5) 1.2593(7) .094(3) Uij
O(24) .6215(6) .4064(5) .5992(6) .095(3) Uij
N(1) -0.2094(5) .3179(4) .4186(6) .044(2) Uij
N(2) .3714(5) .0295(4) .8330(5) .028(2) Uij
N(3) .4884(5) -0.2870(4) 1.2716(6) .039(2) Uij
N(4) .1305(5) .1868(4) 1.1694(5) .027(2) Uij
C(1) .0706(6) .2301(4) .6208(6) .023(2) Uij
C(2) -.0259(6) .2186(5) .6496(7) .030(2) Uij
C(3) -0.1193(6) .2456(5) .5841(7) .032(2) Uij
C(4) -0.1188(6) .2859(5) .4831(7) .030(2) Uij
C(5) -.0230(6) .3011(5) .4560(7) .030(2) Uij
C(6) .0706(6) .2746(4) .5239(6) .025(2) Uij
C(7) .1570(6) .1852(4) .6830(6) .023(2) Uij
C(8) .1477(6) .1100(4) .6095(7) .027(2) Uij
C(9) .2160(6) .0571(4) .6551(7) .027(2) Uij
C(10) .2989(6) .0836(4) .7779(7) .024(2) Uij
C(11) .3102(6) .1563(5) .8533(6) .022(2) Uij
C(12) .2390(6) .2067(4) .8076(6) .023(2) Uij
C(13) -0.2215(7) .2299(6) .6182(8) .050(3) Uij
C(14) .1988(7) -.0248(5) .5722(7) .046(3) Uij
C(15) .3541(6) -.0756(4) 1.2065(7) .022(2) Uij
C(16) .4381(6) -.0774(5) 1.3229(7) .029(2) Uij
C(17) .4849(6) -0.1447(5) 1.3471(6) .023(2) Uij
C(18) .4476(6) -0.2146(5) 1.2498(7) .026(2) Uij
C(19) .3648(6) -0.2144(4) 1.1333(6) .026(2) Uij
C(20) .3185(6) -0.1473(5) 1.1116(6) .024(2) Uij
C(21) .3004(6) -.0045(4) 1.1941(6) .024(2) Uij
C(22) .1887(6) -.0255(5) 1.1898(7) .031(2) Uij
C(23) .1273(6) .0335(5) 1.1811(6) .027(2) Uij
C(24) .1850(6) .1190(5) 1.1732(6) .023(2) Uij
C(25) .2955(6) .1425(4) 1.1778(6) .022(2) Uij
C(26) .3545(6) .0833(4) 1.1903(6) .021(2) Uij
C(27) .5704(7) -0.1445(5) 1.4779(7) .042(3) Uij
C(28) .0087(7) .0069(5) 1.1807(8) .046(3) Uij
H(1) -0.0274 .19 .7183 .0323 Uij
H(2) -0.0217 .331 .3889 .0331 Uij
H(3) .0918 .0942 .523 .0318 Uij
H(4) .3675 .1722 .9371 .0265 Uij
H(5) -0.2242 .2835 .6496 .0542 Uij
H(6) -0.2925 .2003 .5444 .0542 Uij
H(7) -0.2146 .1926 .6786 .0542 Uij
H(8) .1484 -0.0283 .4881 .0555 Uij
H(9) .2716 -0.0278 .5781 .0555 Uij
H(10) .1631 -0.0763 .6006 .0555 Uij
H(11) .4648 -0.0292 1.3909 .0324 Uij
H(12) .3386 -0.2626 1.0682 .0294 Uij
H(13) .1511 -0.0844 1.1934 .0341 Uij
H(14) .3324 .2017 1.1748 .0246 Uij
H(15) .6353 -0.1557 1.4759 .0486 Uij
H(16) .5316 -0.1889 1.5124 .0486 Uij
H(17) .5941 -0.0886 1.5303 .0486 Uij
H(18) -0.0161 -0.0559 1.1802 .0576 Uij
H(19) .0125 .0367 1.2539 .0576 Uij
H(20) -0.0446 .0183 1.1086 .0576 Uij
H(21) -0.2181 .3189 .3391 .0472 Uij
H(22) -0.2913 .2725 .3848 .0472 Uij
H(23) .4445 .0655 .9092 .0328 Uij
H(24) .303 -0.0277 .8354 .0347 Uij
H(25) .3933 -0.0075 .7755 .0328 Uij
H(26) .5626 -0.2653 1.3425 .0429 Uij
H(27) .4591 -0.3349 1.1985 .0419 Uij
H(28) .0551 .1686 1.1142 .0279 Uij
H(29) .1661 .2311 1.1485 .0279 Uij
H(30) .3016 .7078 .8672 .0577 Uij
H(31) .3835 .6673 .9473 .033 Uij
H(32) .0991 .567 .8217 .033 Uij
H(33) .0623 .584 .9267 .0648 Uij
H(34) .1699 .5022 1.1076 .0656 Uij
H(35) .2721 .4568 1.1401 .0615 Uij
H(36) .3283 .4395 .6953 .0471 Uij
H(37) .418 .5414 .732 .0471 Uij
H(38) .5447 .3355 .3288 .0629 Uij
H(39) .5102 .3717 .4133 .0629 Uij
H(40) .8318 .4368 .5247 .0736 Uij
H(41) .3238 .4457 1.2496 .1014 Uij
H(42) .3845 .3919 1.2762 .1014 Uij
H(43) .5282 .4058 .5543 .1062 Uij
H(44) .6455 .3924 .6914 .1062 Uij

loop_
_atom_type_symbol
_atom_type_scat_dispersion_real
_atom_type_scat_dispersion_imag
_atom_type_scat_source
C 0.002 0.002 'International Tables'
H 0.000 0.000 'International Tables'
O 0.008 0.006 'International Tables'
N 0.004 0.003 'International Tables'
S 0.110 0.124 'International Tables'
Ca 0.203 0.306 'International Tables'

loop_
_geom_angle_atom_site_label_1
_geom_angle_atom_site_label_2
_geom_angle_atom_site_label_3
_geom_angle
_geom_angle_publ_flag
O(4) Ca(1) O(13) 153.3(2) yes
O(4) Ca(1) O(14) 128.3(2) yes
O(4) Ca(1) O(15) 100.5(2) yes
O(4) Ca(1) O(16) 80.9(2) yes
O(4) Ca(1) O(17) 72.8(2) yes
O(4) Ca(1) O(18) 79.7(2) yes
O(13) Ca(1) O(14) 73.9(2) yes
O(13) Ca(1) O(15) 76.1(2) yes
O(13) Ca(1) O(16) 123.2(2) yes
O(13) Ca(1) O(17) 80.6(2) yes
O(13) Ca(1) O(18) 95.0(2) yes
O(14) Ca(1) O(15) 117.8(2) yes
O(14) Ca(1) O(16) 74.2(2) yes
O(14) Ca(1) O(17) 143.4(2) yes
O(14) Ca(1) O(18) 75.0(2) yes
O(15) Ca(1) O(16) 79.0(2) yes
O(15) Ca(1) O(17) 79.8(2) yes
O(15) Ca(1) O(18) 160.4(2) yes
O(16) Ca(1) O(17) 142.4(2) yes
O(16) Ca(1) O(18) 120.0(2) yes
O(17) Ca(1) O(18) 81.6(2) yes
O(1) S(1) O(2) 113.0(3) yes
O(1) S(1) O(3) 110.9(3) yes
O(1) S(1) C(6) 106.1(3) yes
O(2) S(1) O(3) 112.5(3) yes
O(2) S(1) C(6) 106.6(3) yes
O(3) S(1) C(6) 107.3(3) yes
O(4) S(2) O(5) 112.5(3) yes
O(4) S(2) O(6) 112.7(3) yes
O(4) S(2) C(12) 106.4(3) yes
O(5) S(2) O(6) 112.9(3) yes
O(5) S(2) C(12) 105.6(3) yes
O(6) S(2) C(12) 105.9(3) yes
O(7) S(3) O(8) 113.3(3) yes
O(7) S(3) O(9) 111.9(3) yes
O(7) S(3) C(20) 107.8(3) yes
O(8) S(3) O(9) 112.0(3) yes
O(8) S(3) C(20) 106.0(3) yes
O(9) S(3) C(20) 105.3(3) yes
O(10) S(4) O(11) 111.6(3) yes
O(10) S(4) O(12) 112.6(3) yes
O(10) S(4) C(26) 107.7(3) yes
O(11) S(4) O(12) 112.9(3) yes
O(11) S(4) C(26) 107.3(3) yes
O(12) S(4) C(26) 104.1(3) yes
Ca(1) O(4) S(2) 140.7(3) no
C(2) C(1) C(6) 116.1(6) no
C(2) C(1) C(7) 119.3(6) no
C(6) C(1) C(7) 124.1(6) no
C(1) C(2) C(3) 123.6(7) no
C(2) C(3) C(4) 118.4(7) no
C(2) C(3) C(13) 121.2(7) no
C(4) C(3) C(13) 120.4(7) no
N(1) C(4) C(3) 119.7(7) no
N(1) C(4) C(5) 120.9(7) no
C(3) C(4) C(5) 119.1(7) no
C(4) C(5) C(6) 121.7(7) no
S(1) C(6) C(1) 120.7(5) no
S(1) C(6) C(5) 118.3(6) no
C(1) C(6) C(5) 121.0(7) no
C(1) C(7) C(8) 115.6(6) no
C(1) C(7) C(12) 127.0(6) no
C(8) C(7) C(12) 117.3(6) no
C(7) C(8) C(9) 123.1(7) no
C(8) C(9) C(10) 117.0(6) no
C(8) C(9) C(14) 120.4(7) no
C(10) C(9) C(14) 122.6(7) no
N(2) C(10) C(9) 119.8(6) no
N(2) C(10) C(11) 118.3(6) no
C(9) C(10) C(11) 121.8(7) no
C(10) C(11) C(12) 120.5(6) no
S(2) C(12) C(7) 123.1(5) no
S(2) C(12) C(11) 116.5(5) no
C(7) C(12) C(11) 120.3(6) no
C(16) C(15) C(20) 115.6(6) no
C(16) C(15) C(21) 119.5(6) no
C(20) C(15) C(21) 124.5(6) no
C(15) C(16) C(17) 124.0(7) no
C(16) C(17) C(18) 118.5(6) no
C(16) C(17) C(27) 120.8(7) no
C(18) C(17) C(27) 120.6(6) no
N(3) C(18) C(17) 120.4(6) no
N(3) C(18) C(19) 120.7(6) no
C(17) C(18) C(19) 118.8(6) no
C(18) C(19) C(20) 121.8(7) no
S(3) C(20) C(15) 121.6(5) no
S(3) C(20) C(19) 117.1(5) no
C(15) C(20) C(19) 121.3(6) no
C(15) C(21) C(22) 117.9(6) no
C(15) C(21) C(26) 125.6(6) no
C(22) C(21) C(26) 116.5(6) no
C(21) C(22) C(23) 125.1(7) no
C(22) C(23) C(24) 115.2(6) no
C(22) C(23) C(28) 122.2(7) no
C(24) C(23) C(28) 122.7(7) no
N(4) C(24) C(23) 119.5(6) no
N(4) C(24) C(25) 118.8(6) no
C(23) C(24) C(25) 121.5(6) no
C(24) C(25) C(26) 121.6(6) no
S(4) C(26) C(21) 123.4(5) no
S(4) C(26) C(25) 116.6(5) no
C(21) C(26) C(25) 120.0(6) no

loop_
_geom_bond_atom_site_label_1
_geom_bond_atom_site_label_2
_geom_bond_distance
_geom_bond_publ_flag
Ca(1) O(4) 2.371(5) yes
Ca(1) O(13) 2.408(6) yes
Ca(1) O(14) 2.436(6) yes
Ca(1) O(15) 2.436(5) yes
Ca(1) O(16) 2.371(5) yes
Ca(1) O(17) 2.493(5) yes
Ca(1) O(18) 2.377(6) yes
S(1) O(1) 1.459(5) yes
S(1) O(2) 1.454(5) yes
S(1) O(3) 1.456(5) yes
S(1) C(6) 1.788(7) yes
S(2) O(4) 1.450(5) yes
S(2) O(5) 1.447(5) yes
S(2) O(6) 1.452(5) yes
S(2) C(12) 1.790(7) yes
S(3) O(7) 1.444(5) yes
S(3) O(8) 1.443(5) yes
S(3) O(9) 1.459(5) yes
S(3) C(20) 1.795(7) yes
S(4) O(10) 1.442(5) yes
S(4) O(11) 1.443(5) yes
S(4) O(12) 1.442(5) yes
S(4) C(26) 1.782(7) yes
N(1) C(4) 1.398(8) yes
N(2) C(10) 1.465(8) yes
N(3) C(18) 1.414(8) yes
N(4) C(24) 1.462(8) yes
C(1) C(2) 1.406(9) no
C(1) C(6) 1.385(9) no
C(1) C(7) 1.494(9) no
C(2) C(3) 1.378(9) no
C(3) C(4) 1.393(10) no
C(3) C(13) 1.510(10) no
C(4) C(5) 1.378(10) no
C(5) C(6) 1.382(9) no
C(7) C(8) 1.398(9) no
C(7) C(12) 1.394(9) no
C(8) C(9) 1.391(9) no
C(9) C(10) 1.380(9) no
C(9) C(14) 1.505(9) no
C(10) C(11) 1.368(9) no
C(11) C(12) 1.385(9) no
C(15) C(16) 1.397(9) no
C(15) C(20) 1.396(9) no
C(15) C(21) 1.495(9) no
C(16) C(17) 1.385(9) no
C(17) C(18) 1.390(9) no
C(17) C(27) 1.515(9) no
C(18) C(19) 1.384(9) no
C(19) C(20) 1.375(9) no
C(21) C(22) 1.391(9) no
C(21) C(26) 1.405(9) no
C(22) C(23) 1.396(9) no
C(23) C(24) 1.400(9) no
C(23) C(28) 1.496(10) no
C(24) C(25) 1.372(9) no
C(25) C(26) 1.372(9) no

loop_
_geom_torsion_atom_site_label_1
_geom_torsion_atom_site_label_2
_geom_torsion_atom_site_label_3
_geom_torsion_atom_site_label_4
_geom_torsion
_geom_torsion_publ_flag
Ca(1) O(4) S(2) O(5) 81.0(5) no
Ca(1) O(4) S(2) O(6) -48.1(6) no
Ca(1) O(4) S(2) C(12) -163.8(4) no
S(1) C(6) C(1) C(2) 175.3(5) no
S(1) C(6) C(1) C(7) -12.7(10) no
S(1) C(6) C(5) C(4) -177.7(6) no
S(2) O(4) Ca(1) O(13) 123.6(5) no
S(2) O(4) Ca(1) O(14) -94.6(5) no
S(2) O(4) Ca(1) O(15) 43.8(5) no
S(2) O(4) Ca(1) O(16) -33.1(5) no
S(2) O(4) Ca(1) O(17) 119.6(5) no
S(2) O(4) Ca(1) O(18) -156.1(5) no
S(2) C(12) C(7) C(1) 0.4(11) no
S(2) C(12) C(7) C(8) -174.5(5) no
S(2) C(12) C(11) C(10) 175.2(5) no
S(3) C(20) C(15) C(16) 176.9(5) no
S(3) C(20) C(15) C(21) 3.2(10) no
S(3) C(20) C(19) C(18) -176.7(6) no
S(4) C(26) C(21) C(15) -1.8(10) no
S(4) C(26) C(21) C(22) 176.1(5) no
S(4) C(26) C(25) C(24) -176.4(5) no
O(1) S(1) C(6) C(1) -163.1(6) no
O(1) S(1) C(6) C(5) 15.8(7) no
O(2) S(1) C(6) C(1) -42.4(7) no
O(2) S(1) C(6) C(5) 136.5(6) no
O(3) S(1) C(6) C(1) 78.4(6) no
O(3) S(1) C(6) C(5) -102.8(6) no
O(4) S(2) C(12) C(7) -37.4(7) no
O(4) S(2) C(12) C(11) 145.7(5) no
O(5) S(2) C(12) C(7) 82.4(6) no
O(5) S(2) C(12) C(11) -94.5(6) no
O(6) S(2) C(12) C(7) -157.6(6) no
O(6) S(2) C(12) C(11) 25.5(6) no
O(7) S(3) C(20) C(15) 47.6(7) no
O(7) S(3) C(20) C(19) -135.1(6) no
O(8) S(3) C(20) C(15) 169.2(6) no
O(8) S(3) C(20) C(19) -13.5(7) no
O(9) S(3) C(20) C(15) -72.0(7) no
O(9) S(3) C(20) C(19) 105.3(6) no
O(10) S(4) C(26) C(21) -47.2(7) no
O(10) S(4) C(26) C(25) 131.6(5) no
O(11) S(4) C(26) C(21) 73.2(6) no
O(11) S(4) C(26) C(25) -108.1(6) no
O(12) S(4) C(26) C(21) -166.9(6) no
O(12) S(4) C(26) C(25) 11.8(6) no
N(1) C(4) C(3) C(2) -176.9(7) no
N(1) C(4) C(3) C(13) 4.7(11) no
N(1) C(4) C(5) C(6) 176.0(7) no
N(2) C(10) C(9) C(8) 178.2(6) no
N(2) C(10) C(9) C(14) -1.9(11) no
N(2) C(10) C(11) C(12) -176.3(6) no
N(3) C(18) C(17) C(16) -176.7(7) no
N(3) C(18) C(17) C(27) 0.4(11) no
N(3) C(18) C(19) C(20) 176.0(7) no
N(4) C(24) C(23) C(22) -177.3(6) no
N(4) C(24) C(23) C(28) 2.5(11) no
N(4) C(24) C(25) C(26) 175.4(6) no
C(1) C(2) C(3) C(4) 0.5(12) no
C(1) C(2) C(3) C(13) 178.9(7) no
C(1) C(6) C(5) C(4) 1.2(11) no
C(1) C(7) C(8) C(9) -175.7(7) no
C(1) C(7) C(12) C(11) 177.1(7) no
C(2) C(1) C(6) C(5) -3.5(10) no
C(2) C(1) C(7) C(8) 102.8(8) no
C(2) C(1) C(7) C(12) -72.1(10) no
C(2) C(3) C(4) C(5) -3.0(11) no
C(3) C(2) C(1) C(6) 2.7(11) no
C(3) C(2) C(1) C(7) -169.7(7) no
C(3) C(4) C(5) C(6) 2.3(12) no
C(5) C(4) C(3) C(13) 178.6(7) no
C(5) C(6) C(1) C(7) 168.4(7) no
C(6) C(1) C(7) C(8) -68.9(9) no
C(6) C(1) C(7) C(12) 116.1(9) no
C(7) C(8) C(9) C(10) -2.2(11) no
C(7) C(8) C(9) C(14) 177.9(7) no
C(7) C(12) C(11) C(10) -1.8(11) no
C(8) C(7) C(12) C(11) 2.3(10) no
C(8) C(9) C(10) C(11) 2.8(11) no
C(9) C(8) C(7) C(12) -0.3(11) no
C(9) C(10) C(11) C(12) -0.9(11) no
C(11) C(10) C(9) C(14) -177.3(7) no
C(15) C(16) C(17) C(18) 0.8(11) no
C(15) C(16) C(17) C(27) -176.3(7) no
C(15) C(20) C(19) C(18) 0.6(11) no
C(15) C(21) C(22) C(23) 178.6(7) no
C(15) C(21) C(26) C(25) 179.6(6) no
C(16) C(15) C(20) C(19) -0.3(11) no
C(16) C(15) C(21) C(22) -101.9(8) no
C(16) C(15) C(21) C(26) 76.0(9) no
C(16) C(17) C(18) C(19) -0.5(11) no
C(17) C(16) C(15) C(20) -0.4(11) no
C(17) C(16) C(15) C(21) 173.6(7) no
C(17) C(18) C(19) C(20) -0.2(11) no
C(19) C(18) C(17) C(27) 176.6(7) no
C(19) C(20) C(15) C(21) -174.0(7) no
C(20) C(15) C(21) C(22) 71.6(10) no
C(20) C(15) C(21) C(26) -110.5(8) no
C(21) C(22) C(23) C(24) 1.7(11) no
C(21) C(22) C(23) C(28) -178.2(7) no
C(21) C(26) C(25) C(24) 2.3(10) no
C(22) C(21) C(26) C(25) -2.5(10) no
C(22) C(23) C(24) C(25) -2.0(10) no
C(23) C(22) C(21) C(26) 0.5(11) no
C(23) C(24) C(25) C(26) 0.1(11) no
C(25) C(24) C(23) C(28) 177.9(7) no
